data_7001523
loop_
_publ_author_name
'Contaldi, Simone'
'Di Nicola, Corrado'
'Garau, Federica'
'Karabach, Yauhen Yu.'
'Martins, Lu\'isa M. D. R. S.'
'Monari, Magda'
'Pandolfo, Luciano'
'Pettinari, Claudio'
'Pombeiro, Armando J. L.'

_publ_section_title
;
 New coordination polymers based on the triangular
 [Cu3(\m3-OH)(\m-pz)3]2+ unit and unsaturated carboxylates
;
_journal_issue 25
_journal_name_full 'Dalton Transactions'
_journal_page_first 4928
_journal_page_last 4941
_journal_paper_doi 10.1039/b823370e
_journal_year 2009
_chemical_formula_sum 'C18 H24 Cu3 N8 O7'
_chemical_formula_weight 655.07
_chemical_name_systematic
;
?
;
_space_group_IT_number 2
_symmetry_cell_setting triclinic
_symmetry_space_group_name_Hall '-P 1'
_symmetry_space_group_name_H-M 'P -1'
_atom_sites_solution_hydrogens geom
_atom_sites_solution_primary direct
_atom_sites_solution_secondary difmap
_audit_creation_method SHELXL-97
_cell_angle_alpha 117.338(2)
_cell_angle_beta 92.502(3)
_cell_angle_gamma 115.928(2)
_cell_formula_units_Z 2
_cell_length_a 11.4780(19)
_cell_length_b 11.8535(19)
_cell_length_c 12.389(2)
_cell_measurement_reflns_used 1234
_cell_measurement_temperature 298(2)
_cell_measurement_theta_max 18.42
_cell_measurement_theta_min 2.37
_cell_volume 1282.0(4)
_computing_cell_refinement 'Bruker SMART'
_computing_data_collection 'Bruker SMART'
_computing_data_reduction 'Bruker SAINT+'
_computing_molecular_graphics 'SCHAKAL-99 (Keller 1999)'
_computing_publication_material 'SHELXL-97 (Sheldrick, 1997)'
_computing_structure_refinement 'SHELXL-97 (Sheldrick, 1997)'
_computing_structure_solution 'SIR-97 (Giacovazzo, 1997)'
_diffrn_ambient_temperature 298(2)
_diffrn_measured_fraction_theta_full 0.988
_diffrn_measured_fraction_theta_max 0.988
_diffrn_measurement_device_type 'Bruker SMART Apex II CCD'
_diffrn_measurement_method 'phi and omega scans'
_diffrn_radiation_source 'fine-focus sealed tube'
_diffrn_radiation_type MoK\a
_diffrn_radiation_wavelength 0.71073
_diffrn_reflns_av_R_equivalents 0.0507
_diffrn_reflns_av_sigmaI/netI 0.0867
_diffrn_reflns_limit_h_max 12
_diffrn_reflns_limit_h_min -12
_diffrn_reflns_limit_k_max 13
_diffrn_reflns_limit_k_min -13
_diffrn_reflns_limit_l_max 13
_diffrn_reflns_limit_l_min -13
_diffrn_reflns_number 7874
_diffrn_reflns_theta_full 23.36
_diffrn_reflns_theta_max 23.36
_diffrn_reflns_theta_min 1.94
_exptl_absorpt_coefficient_mu 2.519
_exptl_absorpt_correction_T_max 0.68
_exptl_absorpt_correction_T_min 0.46
_exptl_absorpt_correction_type empirical
_exptl_absorpt_process_details SADABS
_exptl_crystal_colour blue
_exptl_crystal_density_diffrn 1.697
_exptl_crystal_density_method 'not measured'
_exptl_crystal_description parallelepiped
_exptl_crystal_F_000 662
_exptl_crystal_size_max 0.30
_exptl_crystal_size_mid 0.25
_exptl_crystal_size_min 0.15
_refine_diff_density_max 0.419
_refine_diff_density_min -0.409
_refine_diff_density_rms 0.083
_refine_ls_extinction_method none
_refine_ls_goodness_of_fit_ref 0.954
_refine_ls_hydrogen_treatment mixed
_refine_ls_matrix_type full
_refine_ls_number_parameters 340
_refine_ls_number_reflns 3684
_refine_ls_number_restraints 5
_refine_ls_restrained_S_all 0.954
_refine_ls_R_factor_all 0.0929
_refine_ls_R_factor_gt 0.0416
_refine_ls_shift/su_max 0.000
_refine_ls_shift/su_mean 0.000
_refine_ls_structure_factor_coef Fsqd
_refine_ls_weighting_details 'calc w=1/[\s^2^(Fo^2^)+(0.0495P)^2^+0.0000P] where P=(Fo^2^+2Fc^2^)/3'
_refine_ls_weighting_scheme calc
_refine_ls_wR_factor_gt 0.0895
_refine_ls_wR_factor_ref 0.1046
_reflns_number_gt 2203
_reflns_number_total 3684
_reflns_threshold_expression >2\s(I)
_cod_data_source_file b823370e.txt
_cod_data_source_block compd1
_cod_depositor_comments
;
The following automatic conversions were performed:
'_symmetry_cell_setting' value 'Triclinic' changed to 'triclinic'
according to '/home/saulius/struct/CIF-dictionaries/cif_core.dic'
dictionary named 'cif_core.dic' version 2.4.1 from 2010-06-29.

Automatic conversion script
Id: cif_fix_enum 1527 2010-12-29 10:47:43Z saulius 
;
_cod_original_sg_symbol_H-M P-1
_cod_database_code 7001523

loop_
_symmetry_equiv_pos_as_xyz
'x, y, z'
'-x, -y, -z'

loop_
_atom_site_label
_atom_site_type_symbol
_atom_site_fract_x
_atom_site_fract_y
_atom_site_fract_z
_atom_site_U_iso_or_equiv
_atom_site_adp_type
_atom_site_occupancy
_atom_site_symmetry_multiplicity
_atom_site_calc_flag
_atom_site_refinement_flags
_atom_site_disorder_assembly
_atom_site_disorder_group
Cu1 Cu 0.96152(8) 0.31642(8) 0.09215(7) 0.0448(3) Uani 1 1 d . . .
Cu2 Cu 0.65937(7) 0.02620(8) 0.03361(7) 0.0438(3) Uani 1 1 d . . .
Cu3 Cu 0.91485(8) 0.22497(9) 0.30631(7) 0.0482(3) Uani 1 1 d . . .
N5 N 1.0690(5) 0.4181(6) 0.3549(5) 0.0488(14) Uani 1 1 d . . .
N6 N 1.0880(5) 0.4522(6) 0.2640(5) 0.0469(14) Uani 1 1 d . . .
N3 N 0.6394(5) -0.0250(6) 0.1630(5) 0.0482(14) Uani 1 1 d . . .
N2 N 0.7121(5) 0.0541(6) -0.1038(5) 0.0474(14) Uani 1 1 d . . .
N1 N 0.8313(5) 0.1731(6) -0.0785(5) 0.0533(15) Uani 1 1 d . . .
N4 N 0.7465(6) 0.0528(6) 0.2713(5) 0.0518(15) Uani 1 1 d . . .
C13 C 0.4325(8) -0.2788(8) -0.1689(7) 0.0489(18) Uani 1 1 d . . .
C9 C 1.2035(7) 0.5831(8) 0.3165(7) 0.060(2) Uani 1 1 d . . .
H9 H 1.2406 0.6309 0.2738 0.072 Uiso 1 1 calc R . .
C3 C 0.6474(7) -0.0192(8) -0.2279(7) 0.062(2) Uani 1 1 d . . .
H3 H 0.5626 -0.1059 -0.2703 0.074 Uiso 1 1 calc R . .
C6 C 0.7017(8) -0.0076(9) 0.3411(7) 0.067(2) Uani 1 1 d . . .
H6 H 0.7529 0.0266 0.4211 0.081 Uiso 1 1 calc R . .
C1 C 0.8351(7) 0.1683(9) -0.1879(7) 0.068(2) Uani 1 1 d . . .
H1 H 0.9063 0.2377 -0.1971 0.081 Uiso 1 1 calc R . .
C7 C 1.1731(7) 0.5289(9) 0.4597(7) 0.064(2) Uani 1 1 d . . .
H7 H 1.1852 0.5321 0.5360 0.077 Uiso 1 1 calc R . .
C4 C 0.5358(7) -0.1309(8) 0.1684(7) 0.064(2) Uani 1 1 d . . .
H4 H 0.4513 -0.1987 0.1061 0.077 Uiso 1 1 calc R . .
C2 C 0.7209(8) 0.0483(9) -0.2838(7) 0.072(2) Uani 1 1 d . . .
H2 H 0.6984 0.0193 -0.3690 0.086 Uiso 1 1 calc R . .
C8 C 1.2596(8) 0.6370(8) 0.4417(8) 0.072(2) Uani 1 1 d . . .
H8 H 1.3382 0.7264 0.5005 0.086 Uiso 1 1 calc R . .
C5 C 0.5704(9) -0.1266(8) 0.2788(7) 0.074(2) Uani 1 1 d . . .
H5 H 0.5177 -0.1890 0.3049 0.089 Uiso 1 1 calc R . .
O5 O 0.3100(5) -0.3689(5) -0.2286(4) 0.0565(13) Uani 1 1 d . . .
C14 C 0.5363(8) -0.3220(9) -0.1961(8) 0.073(2) Uani 1 1 d . . .
H14 H 0.6239 -0.2592 -0.1390 0.087 Uiso 1 1 calc R . .
C15 C 0.5080(10) -0.4437(11) -0.2962(10) 0.115(4) Uani 1 1 d . . .
H15A H 0.4208 -0.5074 -0.3540 0.138 Uiso 1 1 calc R . .
H15B H 0.5747 -0.4684 -0.3112 0.138 Uiso 1 1 calc R . .
O3 O 1.1264(5) 0.2022(5) 0.0177(4) 0.0613(14) Uani 1 1 d . . .
O2 O 1.1131(4) 0.3843(5) 0.0221(4) 0.0558(13) Uani 1 1 d . . .
C10 C 1.1655(7) 0.3041(9) -0.0026(7) 0.0532(19) Uani 1 1 d . . .
C11 C 1.2722(8) 0.3251(11) -0.0657(8) 0.084(3) Uani 1 1 d . . .
H11 H 1.2891 0.2482 -0.1069 0.101 Uiso 1 1 calc R . .
C12 C 1.3404(9) 0.4381(11) -0.0672(8) 0.108(3) Uani 1 1 d . . .
H12A H 1.3259 0.5169 -0.0268 0.129 Uiso 1 1 calc R . .
H12B H 1.4065 0.4447 -0.1088 0.129 Uiso 1 1 calc R . .
N7 N 1.0135(6) 0.2222(6) 0.4432(5) 0.0549(15) Uani 1 1 d . . .
C18 C 1.1479(9) 0.1697(10) 0.5142(9) 0.095(3) Uani 1 1 d . . .
H18 H 1.2061 0.1349 0.5161 0.114 Uiso 1 1 calc R . .
N8 N 1.0902(7) 0.1627(6) 0.4132(6) 0.0666(17) Uani 1 1 d . . .
H8A H 1.1015 0.1248 0.3394 0.080 Uiso 1 1 calc R . .
C16 C 1.0232(8) 0.2676(9) 0.5637(7) 0.070(2) Uani 1 1 d . . .
H16 H 0.9798 0.3147 0.6101 0.084 Uiso 1 1 calc R . .
C17 C 1.1073(9) 0.2352(9) 0.6117(8) 0.083(3) Uani 1 1 d . . .
H17 H 1.1305 0.2548 0.6939 0.100 Uiso 1 1 calc R . .
O1 O 0.8235(4) 0.2180(4) 0.1608(4) 0.0406(11) Uani 1 1 d D . .
H111 H 0.790(6) 0.275(5) 0.196(5) 0.049 Uiso 1 1 d D . .
O4 O 0.4763(4) -0.1426(5) -0.0793(4) 0.0471(11) Uani 1 1 d . . .
O6W O 1.0143(6) 0.0956(5) 0.1684(5) 0.0665(14) Uani 1 1 d D . .
H6W H 0.961(6) 0.000(3) 0.118(5) 0.080 Uiso 1 1 d D . .
H61W H 1.066(6) 0.142(7) 0.134(6) 0.080 Uiso 1 1 d D . .
O7W O 0.9001(7) 0.4903(7) 0.1220(6) 0.0956(19) Uani 1 1 d D . .
H7W H 0.877(9) 0.499(10) 0.055(5) 0.115 Uiso 1 1 d D . .
H71W H 0.835(6) 0.467(9) 0.160(7) 0.115 Uiso 1 1 d D . .

loop_
_atom_site_aniso_label
_atom_site_aniso_U_11
_atom_site_aniso_U_22
_atom_site_aniso_U_33
_atom_site_aniso_U_23
_atom_site_aniso_U_13
_atom_site_aniso_U_12
Cu1 0.0391(5) 0.0462(5) 0.0479(5) 0.0304(5) 0.0075(4) 0.0159(4)
Cu2 0.0398(5) 0.0434(5) 0.0400(5) 0.0262(4) 0.0028(4) 0.0121(4)
Cu3 0.0491(5) 0.0496(5) 0.0420(5) 0.0287(4) 0.0020(4) 0.0191(4)
N5 0.049(4) 0.044(3) 0.034(3) 0.015(3) -0.005(3) 0.017(3)
N6 0.038(3) 0.042(3) 0.051(4) 0.025(3) 0.003(3) 0.014(3)
N3 0.053(4) 0.046(4) 0.045(4) 0.030(3) 0.010(3) 0.019(3)
N2 0.043(3) 0.051(4) 0.035(3) 0.022(3) 0.006(3) 0.016(3)
N1 0.044(4) 0.064(4) 0.040(3) 0.033(3) 0.005(3) 0.014(3)
N4 0.061(4) 0.050(4) 0.039(3) 0.030(3) 0.005(3) 0.020(3)
C13 0.056(5) 0.055(5) 0.045(5) 0.035(4) 0.013(4) 0.026(5)
C9 0.040(5) 0.058(5) 0.077(6) 0.040(5) 0.008(4) 0.018(4)
C3 0.062(5) 0.060(5) 0.044(5) 0.028(4) 0.008(4) 0.019(4)
C6 0.077(6) 0.074(6) 0.062(5) 0.055(5) 0.012(5) 0.028(5)
C1 0.045(5) 0.088(6) 0.056(5) 0.048(5) 0.013(4) 0.013(5)
C7 0.061(5) 0.068(6) 0.043(5) 0.021(4) -0.004(4) 0.029(5)
C4 0.054(5) 0.065(5) 0.072(5) 0.050(5) 0.006(4) 0.016(4)
C2 0.060(5) 0.095(6) 0.046(5) 0.043(5) 0.016(4) 0.023(5)
C8 0.056(5) 0.042(5) 0.075(6) 0.020(5) -0.010(5) 0.008(4)
C5 0.085(6) 0.062(6) 0.079(6) 0.055(5) 0.026(5) 0.023(5)
O5 0.047(3) 0.047(3) 0.054(3) 0.019(3) 0.001(2) 0.017(3)
C14 0.068(6) 0.054(5) 0.096(7) 0.036(5) 0.027(5) 0.034(5)
C15 0.094(8) 0.096(8) 0.140(9) 0.041(8) 0.043(7) 0.060(7)
O3 0.081(4) 0.050(3) 0.061(3) 0.037(3) 0.025(3) 0.032(3)
O2 0.049(3) 0.066(3) 0.065(3) 0.047(3) 0.018(3) 0.026(3)
C10 0.036(4) 0.062(5) 0.060(5) 0.037(4) 0.012(4) 0.019(4)
C11 0.063(6) 0.114(8) 0.104(7) 0.085(7) 0.029(5) 0.038(6)
C12 0.084(7) 0.133(9) 0.110(8) 0.085(8) 0.034(6) 0.037(7)
N7 0.067(4) 0.057(4) 0.047(4) 0.029(3) 0.010(3) 0.036(3)
C18 0.114(8) 0.110(8) 0.074(7) 0.043(6) -0.001(6) 0.077(7)
N8 0.086(5) 0.072(4) 0.053(4) 0.031(4) 0.018(4) 0.051(4)
C16 0.078(6) 0.091(6) 0.041(5) 0.036(5) 0.013(4) 0.042(5)
C17 0.116(8) 0.083(6) 0.046(5) 0.037(5) -0.001(5) 0.047(6)
O1 0.040(3) 0.038(3) 0.039(3) 0.023(2) 0.007(2) 0.015(2)
O4 0.038(3) 0.044(3) 0.044(3) 0.021(3) 0.002(2) 0.014(2)
O6W 0.089(4) 0.057(3) 0.055(3) 0.034(3) 0.032(3) 0.033(3)
O7W 0.113(5) 0.119(5) 0.117(6) 0.091(5) 0.055(4) 0.073(4)

loop_
_atom_type_symbol
_atom_type_description
_atom_type_scat_dispersion_real
_atom_type_scat_dispersion_imag
_atom_type_scat_source
C C 0.0033 0.0016 'International Tables Vol C Tables 4.2.6.8 and 6.1.1.4'
H H 0.0000 0.0000 'International Tables Vol C Tables 4.2.6.8 and 6.1.1.4'
N N 0.0061 0.0033 'International Tables Vol C Tables 4.2.6.8 and 6.1.1.4'
O O 0.0106 0.0060 'International Tables Vol C Tables 4.2.6.8 and 6.1.1.4'
Cu Cu 0.3201 1.2651 'International Tables Vol C Tables 4.2.6.8 and 6.1.1.4'

loop_
_geom_angle_atom_site_label_1
_geom_angle_atom_site_label_2
_geom_angle_atom_site_label_3
_geom_angle
_geom_angle_site_symmetry_1
_geom_angle_site_symmetry_3
_geom_angle_publ_flag
N6 Cu1 N1 177.4(2) . . ?
N6 Cu1 O2 90.2(2) . . ?
N1 Cu1 O2 91.6(2) . . ?
N6 Cu1 O1 88.60(19) . . ?
N1 Cu1 O1 89.2(2) . . ?
O2 Cu1 O1 167.17(19) . . ?
N6 Cu1 O7W 89.7(2) . . ?
N1 Cu1 O7W 92.0(2) . . ?
O2 Cu1 O7W 97.1(2) . . ?
O1 Cu1 O7W 95.66(18) . . ?
N3 Cu2 N2 164.0(2) . . ?
N3 Cu2 O4 91.3(2) . . ?
N2 Cu2 O4 92.83(19) . . ?
N3 Cu2 O1 88.62(19) . . ?
N2 Cu2 O1 90.43(19) . . ?
O4 Cu2 O1 168.21(18) . . ?
N3 Cu2 O4 97.19(19) . 2_655 ?
N2 Cu2 O4 98.83(18) . 2_655 ?
O4 Cu2 O4 78.03(19) . 2_655 ?
O1 Cu2 O4 90.28(15) . 2_655 ?
N4 Cu3 N5 170.0(2) . . ?
N4 Cu3 O1 88.62(19) . . ?
N5 Cu3 O1 89.01(19) . . ?
N4 Cu3 N7 91.8(2) . . ?
N5 Cu3 N7 91.3(2) . . ?
O1 Cu3 N7 175.1(2) . . ?
N4 Cu3 O6W 97.9(2) . . ?
N5 Cu3 O6W 91.9(2) . . ?
O1 Cu3 O6W 89.71(17) . . ?
N7 Cu3 O6W 85.4(2) . . ?
C7 N5 N6 106.8(5) . . ?
C7 N5 Cu3 134.8(5) . . ?
N6 N5 Cu3 118.2(4) . . ?
C9 N6 N5 107.4(5) . . ?
C9 N6 Cu1 131.7(5) . . ?
N5 N6 Cu1 120.9(4) . . ?
C4 N3 N4 108.0(5) . . ?
C4 N3 Cu2 131.7(5) . . ?
N4 N3 Cu2 120.3(4) . . ?
C3 N2 N1 106.8(5) . . ?
C3 N2 Cu2 132.5(5) . . ?
N1 N2 Cu2 120.5(4) . . ?
C1 N1 N2 107.0(5) . . ?
C1 N1 Cu1 130.7(5) . . ?
N2 N1 Cu1 122.2(4) . . ?
C6 N4 N3 106.3(5) . . ?
C6 N4 Cu3 132.1(5) . . ?
N3 N4 Cu3 121.4(4) . . ?
O5 C13 O4 121.8(7) . . ?
O5 C13 C14 121.4(7) . . ?
O4 C13 C14 116.8(7) . . ?
N6 C9 C8 110.6(7) . . ?
N6 C9 H9 124.7 . . ?
C8 C9 H9 124.7 . . ?
N2 C3 C2 111.2(7) . . ?
N2 C3 H3 124.4 . . ?
C2 C3 H3 124.4 . . ?
N4 C6 C5 111.3(6) . . ?
N4 C6 H6 124.3 . . ?
C5 C6 H6 124.3 . . ?
N1 C1 C2 110.7(6) . . ?
N1 C1 H1 124.7 . . ?
C2 C1 H1 124.7 . . ?
N5 C7 C8 111.6(7) . . ?
N5 C7 H7 124.2 . . ?
C8 C7 H7 124.2 . . ?
N3 C4 C5 110.9(7) . . ?
N3 C4 H4 124.5 . . ?
C5 C4 H4 124.5 . . ?
C3 C2 C1 104.3(7) . . ?
C3 C2 H2 127.8 . . ?
C1 C2 H2 127.8 . . ?
C7 C8 C9 103.5(7) . . ?
C7 C8 H8 128.2 . . ?
C9 C8 H8 128.2 . . ?
C6 C5 C4 103.4(6) . . ?
C6 C5 H5 128.3 . . ?
C4 C5 H5 128.3 . . ?
C15 C14 C13 121.5(9) . . ?
C15 C14 H14 119.2 . . ?
C13 C14 H14 119.2 . . ?
C14 C15 H15A 120.0 . . ?
C14 C15 H15B 120.0 . . ?
H15A C15 H15B 120.0 . . ?
C10 O2 Cu1 109.3(4) . . ?
O3 C10 O2 123.2(7) . . ?
O3 C10 C11 117.5(8) . . ?
O2 C10 C11 119.2(7) . . ?
C12 C11 C10 124.1(10) . . ?
C12 C11 H11 118.0 . . ?
C10 C11 H11 118.0 . . ?
C11 C12 H12A 120.0 . . ?
C11 C12 H12B 120.0 . . ?
H12A C12 H12B 120.0 . . ?
C16 N7 N8 106.4(6) . . ?
C16 N7 Cu3 135.7(6) . . ?
N8 N7 Cu3 117.9(5) . . ?
C17 C18 N8 108.1(8) . . ?
C17 C18 H18 125.9 . . ?
N8 C18 H18 125.9 . . ?
N7 N8 C18 110.3(7) . . ?
N7 N8 H8A 124.8 . . ?
C18 N8 H8A 124.8 . . ?
N7 C16 C17 110.3(8) . . ?
N7 C16 H16 124.8 . . ?
C17 C16 H16 124.8 . . ?
C18 C17 C16 104.8(7) . . ?
C18 C17 H17 127.6 . . ?
C16 C17 H17 127.6 . . ?
Cu2 O1 Cu3 116.07(19) . . ?
Cu2 O1 Cu1 116.49(19) . . ?
Cu3 O1 Cu1 110.35(19) . . ?
Cu2 O1 H111 102(4) . . ?
Cu3 O1 H111 104(4) . . ?
Cu1 O1 H111 106(4) . . ?
C13 O4 Cu2 132.5(4) . . ?
C13 O4 Cu2 125.0(4) . 2_655 ?
Cu2 O4 Cu2 101.97(19) . 2_655 ?
Cu3 O6W H6W 116(5) . . ?
Cu3 O6W H61W 115(5) . . ?
H6W O6W H61W 116(7) . . ?
Cu1 O7W H7W 120(6) . . ?
Cu1 O7W H71W 99(6) . . ?
H7W O7W H71W 117(8) . . ?

loop_
_geom_bond_atom_site_label_1
_geom_bond_atom_site_label_2
_geom_bond_distance
_geom_bond_site_symmetry_2
_geom_bond_publ_flag
Cu1 N6 1.942(5) . ?
Cu1 N1 1.948(5) . ?
Cu1 O2 1.995(4) . ?
Cu1 O1 2.002(4) . ?
Cu1 O7W 2.340(6) . ?
Cu2 N3 1.948(5) . ?
Cu2 N2 1.951(5) . ?
Cu2 O4 1.968(4) . ?
Cu2 O1 1.977(4) . ?
Cu2 O4 2.426(4) 2_655 ?
Cu3 N4 1.937(5) . ?
Cu3 N5 1.957(5) . ?
Cu3 O1 1.994(4) . ?
Cu3 N7 2.019(5) . ?
Cu3 O6W 2.422(5) . ?
N5 C7 1.328(8) . ?
N5 N6 1.357(6) . ?
N6 C9 1.337(8) . ?
N3 C4 1.331(8) . ?
N3 N4 1.375(6) . ?
N2 C3 1.334(8) . ?
N2 N1 1.353(6) . ?
N1 C1 1.333(7) . ?
N4 C6 1.345(7) . ?
C13 O5 1.239(7) . ?
C13 O4 1.299(7) . ?
C13 C14 1.486(10) . ?
C9 C8 1.368(9) . ?
C9 H9 0.9300 . ?
C3 C2 1.342(9) . ?
C3 H3 0.9300 . ?
C6 C5 1.377(9) . ?
C6 H6 0.9300 . ?
C1 C2 1.355(9) . ?
C1 H1 0.9300 . ?
C7 C8 1.360(9) . ?
C7 H7 0.9300 . ?
C4 C5 1.379(9) . ?
C4 H4 0.9300 . ?
C2 H2 0.9300 . ?
C8 H8 0.9300 . ?
C5 H5 0.9300 . ?
C14 C15 1.279(10) . ?
C14 H14 0.9300 . ?
C15 H15A 0.9300 . ?
C15 H15B 0.9300 . ?
O3 C10 1.239(8) . ?
O2 C10 1.268(8) . ?
C10 C11 1.473(10) . ?
C11 C12 1.231(10) . ?
C11 H11 0.9300 . ?
C12 H12A 0.9300 . ?
C12 H12B 0.9300 . ?
N7 C16 1.313(8) . ?
N7 N8 1.320(7) . ?
C18 C17 1.336(10) . ?
C18 N8 1.340(9) . ?
C18 H18 0.9300 . ?
N8 H8A 0.8600 . ?
C16 C17 1.384(10) . ?
C16 H16 0.9300 . ?
C17 H17 0.9300 . ?
O1 H111 0.87(2) . ?
O4 Cu2 2.426(4) 2_655 ?
O6W H6W 0.87(2) . ?
O6W H61W 0.89(2) . ?
O7W H7W 0.92(2) . ?
O7W H71W 0.91(2) . ?
